data_4350260
loop_
_publ_author_name
'Yam, Mandy'
'Chong, Jonathan H.'
'Tsang, Chi-Wing'
'Patrick, Brian O.'
'Lam, Anita E.'
'Gates, Derek P.'

_publ_section_title
;
 Scope and limitations of the base-catalyzed phospha-peterson P=C
 bond-forming reaction.
;
_journal_issue 13
_journal_name_full 'Inorganic chemistry'
_journal_page_first 5225
_journal_page_last 5234
_journal_paper_doi 10.1021/ic060236p
_journal_volume 45
_journal_year 2006
_chemical_formula_sum 'C23 H23 O P'
_chemical_formula_weight 346.38
_space_group_IT_number 14
_space_group_name_Hall '-P 2yn'
_space_group_name_H-M_alt 'P 1 21/n 1'
_symmetry_cell_setting monoclinic
_symmetry_space_group_name_H-M 'P 1 21/n 1'
_atom_sites_solution_hydrogens geom
_atom_sites_solution_primary direct
_atom_sites_solution_secondary difmap
_audit_creation_method SHELXL-97
_cell_angle_alpha 90.00
_cell_angle_beta 109.345(3)
_cell_angle_gamma 90.00
_cell_formula_units_Z 4
_cell_length_a 12.5689(8)
_cell_length_b 10.4921(6)
_cell_length_c 15.6160(10)
_cell_measurement_reflns_used 6750
_cell_measurement_temperature 173(2)
_cell_measurement_theta_max 27.88
_cell_measurement_theta_min 1.81
_cell_volume 1943.1(2)
_computing_structure_refinement 'SHELXL-97 (Sheldrick, 1997)'
_diffrn_ambient_temperature 173(2)
_diffrn_measured_fraction_theta_full 0.989
_diffrn_measured_fraction_theta_max 0.989
_diffrn_measurement_device_type 'Bruker X8 APEX'
_diffrn_measurement_method 'area detector'
_diffrn_radiation_monochromator graphite
_diffrn_radiation_source 'fine-focus sealed tube'
_diffrn_radiation_type MoK\a
_diffrn_radiation_wavelength 0.71073
_diffrn_reflns_av_R_equivalents 0.0309
_diffrn_reflns_av_sigmaI/netI 0.0185
_diffrn_reflns_limit_h_max 16
_diffrn_reflns_limit_h_min -16
_diffrn_reflns_limit_k_max 13
_diffrn_reflns_limit_k_min -13
_diffrn_reflns_limit_l_max 20
_diffrn_reflns_limit_l_min -20
_diffrn_reflns_number 36297
_diffrn_reflns_theta_full 27.88
_diffrn_reflns_theta_max 27.88
_diffrn_reflns_theta_min 1.81
_exptl_absorpt_coefficient_mu 0.148
_exptl_absorpt_correction_T_max 0.971
_exptl_absorpt_correction_T_min 0.881
_exptl_absorpt_correction_type multi-scan
_exptl_crystal_colour yellow
_exptl_crystal_density_diffrn 1.184
_exptl_crystal_density_method 'not measured'
_exptl_crystal_description prism
_exptl_crystal_F_000 736
_exptl_crystal_size_max 0.40
_exptl_crystal_size_mid 0.40
_exptl_crystal_size_min 0.20
_refine_diff_density_max 0.315
_refine_diff_density_min -0.234
_refine_diff_density_rms 0.045
_refine_ls_extinction_method none
_refine_ls_goodness_of_fit_ref 1.091
_refine_ls_hydrogen_treatment constr
_refine_ls_matrix_type full
_refine_ls_number_parameters 226
_refine_ls_number_reflns 4594
_refine_ls_number_restraints 0
_refine_ls_restrained_S_all 1.091
_refine_ls_R_factor_all 0.0477
_refine_ls_R_factor_gt 0.0389
_refine_ls_shift/su_max 0.001
_refine_ls_shift/su_mean 0.000
_refine_ls_structure_factor_coef Fsqd
_refine_ls_weighting_details 'calc w=1/[\s^2^(Fo^2^)+(0.0685P)^2^+0.4181P] where P=(Fo^2^+2Fc^2^)/3'
_refine_ls_weighting_scheme calc
_refine_ls_wR_factor_gt 0.1150
_refine_ls_wR_factor_ref 0.1204
_reflns_number_gt 3770
_reflns_number_total 4594
_reflns_threshold_expression >2sigma(I)
_cod_data_source_file ic060236psi20060211_073220.cif
_cod_data_source_block dg020
_cod_original_sg_symbol_H-M 'P 21/n'
_cod_database_code 4350260

loop_
_symmetry_equiv_pos_as_xyz
'x, y, z'
'-x+1/2, y+1/2, -z+1/2'
'-x, -y, -z'
'x-1/2, -y-1/2, z-1/2'

loop_
_atom_site_label
_atom_site_type_symbol
_atom_site_fract_x
_atom_site_fract_y
_atom_site_fract_z
_atom_site_U_iso_or_equiv
_atom_site_adp_type
_atom_site_occupancy
_atom_site_symmetry_multiplicity
_atom_site_calc_flag
_atom_site_refinement_flags
P1 P 0.46943(3) 0.32055(3) 0.00295(2) 0.02950(12) Uani 1 1 d .
O1 O 0.94198(9) 0.29701(12) -0.09129(8) 0.0472(3) Uani 1 1 d .
C2 C 0.68357(10) 0.25264(12) 0.02065(9) 0.0275(3) Uani 1 1 d .
C8 C 0.59834(10) 0.12833(12) 0.12242(8) 0.0262(3) Uani 1 1 d .
C11 C 0.62169(13) -0.06559(14) 0.25223(9) 0.0351(3) Uani 1 1 d .
H11 H 0.6290 -0.1303 0.2963 0.042 Uiso 1 1 calc R
C14 C 0.37082(11) 0.28889(12) 0.06526(9) 0.0278(3) Uani 1 1 d .
C13 C 0.51346(11) 0.03748(12) 0.11227(9) 0.0280(3) Uani 1 1 d .
H13 H 0.4467 0.0417 0.0610 0.034 Uiso 1 1 calc R
C15 C 0.26629(11) 0.23079(12) 0.01770(9) 0.0292(3) Uani 1 1 d .
C3 C 0.70733(11) 0.37373(13) -0.00660(9) 0.0318(3) Uani 1 1 d .
H3 H 0.6641 0.4446 0.0007 0.038 Uiso 1 1 calc R
C1 C 0.58669(10) 0.23048(12) 0.05355(8) 0.0266(3) Uani 1 1 d .
C12 C 0.52508(12) -0.05894(13) 0.17596(9) 0.0330(3) Uani 1 1 d .
H12 H 0.4669 -0.1204 0.1674 0.040 Uiso 1 1 calc R
C18 C 0.31031(14) 0.31078(15) 0.19650(10) 0.0400(3) Uani 1 1 d .
H18 H 0.3243 0.3399 0.2568 0.048 Uiso 1 1 calc R
C4 C 0.79263(12) 0.39340(14) -0.04420(10) 0.0352(3) Uani 1 1 d .
H4 H 0.8066 0.4763 -0.0625 0.042 Uiso 1 1 calc R
C5 C 0.85681(11) 0.29059(15) -0.05461(10) 0.0350(3) Uani 1 1 d .
C7 C 0.75207(11) 0.15108(13) 0.01092(10) 0.0330(3) Uani 1 1 d .
H7 H 0.7399 0.0682 0.0304 0.040 Uiso 1 1 calc R
C9 C 0.69662(11) 0.11835(13) 0.19910(9) 0.0315(3) Uani 1 1 d .
H9 H 0.7563 0.1775 0.2069 0.038 Uiso 1 1 calc R
C21 C 0.23711(13) 0.19113(14) -0.08058(9) 0.0366(3) Uani 1 1 d .
H21A H 0.2999 0.2122 -0.1021 0.055 Uiso 0.50 1 calc PR
H21B H 0.1692 0.2365 -0.1174 0.055 Uiso 0.50 1 calc PR
H21C H 0.2233 0.0991 -0.0859 0.055 Uiso 0.50 1 calc PR
H21D H 0.1617 0.1530 -0.1015 0.055 Uiso 0.50 1 calc PR
H21E H 0.2924 0.1287 -0.0862 0.055 Uiso 0.50 1 calc PR
H21F H 0.2383 0.2661 -0.1177 0.055 Uiso 0.50 1 calc PR
C17 C 0.20945(13) 0.24793(15) 0.15224(11) 0.0407(3) Uani 1 1 d .
C19 C 0.39169(12) 0.33248(13) 0.15514(9) 0.0329(3) Uani 1 1 d .
C16 C 0.18830(12) 0.21000(14) 0.06232(10) 0.0357(3) Uani 1 1 d .
H16 H 0.1190 0.1690 0.0308 0.043 Uiso 1 1 calc R
C10 C 0.70736(12) 0.02308(14) 0.26340(9) 0.0352(3) Uani 1 1 d .
H10 H 0.7736 0.0186 0.3152 0.042 Uiso 1 1 calc R
C20 C 0.49849(13) 0.40473(17) 0.20630(11) 0.0450(4) Uani 1 1 d .
H20A H 0.5467 0.4113 0.1684 0.067 Uiso 0.50 1 calc PR
H20B H 0.5390 0.3591 0.2624 0.067 Uiso 0.50 1 calc PR
H20C H 0.4788 0.4904 0.2211 0.067 Uiso 0.50 1 calc PR
H20D H 0.4963 0.4292 0.2662 0.067 Uiso 0.50 1 calc PR
H20E H 0.5040 0.4814 0.1722 0.067 Uiso 0.50 1 calc PR
H20F H 0.5642 0.3502 0.2135 0.067 Uiso 0.50 1 calc PR
C6 C 0.83677(12) 0.16934(14) -0.02638(11) 0.0372(3) Uani 1 1 d .
H6 H 0.8813 0.0992 -0.0328 0.045 Uiso 1 1 calc R
C23 C 0.95642(16) 0.41407(19) -0.13320(14) 0.0573(5) Uani 1 1 d .
H23A H 1.0196 0.4057 -0.1564 0.086 Uiso 1 1 calc R
H23B H 0.9722 0.4830 -0.0884 0.086 Uiso 1 1 calc R
H23C H 0.8874 0.4336 -0.1835 0.086 Uiso 1 1 calc R
C22 C 0.12374(18) 0.2223(2) 0.19946(15) 0.0635(5) Uani 1 1 d .
H22A H 0.0587 0.1774 0.1579 0.095 Uiso 0.50 1 calc PR
H22B H 0.0988 0.3033 0.2176 0.095 Uiso 0.50 1 calc PR
H22C H 0.1583 0.1697 0.2534 0.095 Uiso 0.50 1 calc PR
H22D H 0.1519 0.2562 0.2614 0.095 Uiso 0.50 1 calc PR
H22E H 0.1118 0.1302 0.2016 0.095 Uiso 0.50 1 calc PR
H22F H 0.0523 0.2639 0.1659 0.095 Uiso 0.50 1 calc PR

loop_
_atom_site_aniso_label
_atom_site_aniso_U_11
_atom_site_aniso_U_22
_atom_site_aniso_U_33
_atom_site_aniso_U_23
_atom_site_aniso_U_13
_atom_site_aniso_U_12
P1 0.02929(19) 0.0277(2) 0.0328(2) 0.00573(13) 0.01199(14) 0.00396(12)
O1 0.0341(5) 0.0594(7) 0.0551(7) 0.0180(6) 0.0244(5) 0.0017(5)
C2 0.0263(6) 0.0262(6) 0.0297(6) 0.0012(5) 0.0090(5) -0.0015(5)
C8 0.0296(6) 0.0229(6) 0.0287(6) -0.0006(5) 0.0134(5) 0.0032(5)
C11 0.0486(8) 0.0311(7) 0.0325(7) 0.0074(5) 0.0226(6) 0.0118(6)
C14 0.0284(6) 0.0253(6) 0.0303(6) 0.0036(5) 0.0104(5) 0.0064(5)
C13 0.0293(6) 0.0272(6) 0.0297(6) -0.0002(5) 0.0126(5) 0.0014(5)
C15 0.0297(6) 0.0254(6) 0.0315(6) 0.0043(5) 0.0087(5) 0.0057(5)
C3 0.0331(7) 0.0255(6) 0.0367(7) 0.0026(5) 0.0114(5) -0.0004(5)
C1 0.0286(6) 0.0232(6) 0.0289(6) -0.0009(5) 0.0107(5) -0.0014(5)
C12 0.0406(7) 0.0268(6) 0.0388(7) 0.0017(5) 0.0227(6) 0.0007(5)
C18 0.0485(8) 0.0433(8) 0.0310(7) 0.0023(6) 0.0171(6) 0.0109(7)
C4 0.0352(7) 0.0324(7) 0.0379(7) 0.0083(6) 0.0121(6) -0.0054(5)
C5 0.0258(6) 0.0459(8) 0.0337(7) 0.0078(6) 0.0103(5) -0.0027(6)
C7 0.0310(7) 0.0269(6) 0.0440(8) 0.0062(6) 0.0162(6) 0.0015(5)
C9 0.0308(6) 0.0305(7) 0.0331(7) -0.0015(5) 0.0106(5) 0.0012(5)
C21 0.0389(7) 0.0366(8) 0.0310(7) 0.0017(6) 0.0069(6) -0.0026(6)
C17 0.0425(8) 0.0420(8) 0.0450(8) 0.0087(7) 0.0244(7) 0.0097(7)
C19 0.0338(7) 0.0318(7) 0.0317(7) 0.0016(5) 0.0091(5) 0.0077(5)
C16 0.0307(7) 0.0344(7) 0.0429(8) 0.0062(6) 0.0135(6) 0.0037(6)
C10 0.0380(7) 0.0381(8) 0.0291(7) 0.0010(6) 0.0106(5) 0.0115(6)
C20 0.0415(8) 0.0501(9) 0.0382(8) -0.0120(7) 0.0062(6) 0.0036(7)
C6 0.0319(7) 0.0364(8) 0.0468(8) 0.0059(6) 0.0179(6) 0.0048(6)
C23 0.0537(10) 0.0640(12) 0.0637(11) 0.0152(9) 0.0321(9) -0.0122(9)
C22 0.0642(12) 0.0755(13) 0.0685(12) 0.0075(10) 0.0460(10) 0.0038(10)

loop_
_atom_type_symbol
_atom_type_description
_atom_type_scat_dispersion_real
_atom_type_scat_dispersion_imag
_atom_type_scat_source
C C 0.0033 0.0016 'International Tables Vol C Tables 4.2.6.8 and 6.1.1.4'
H H 0.0000 0.0000 'International Tables Vol C Tables 4.2.6.8 and 6.1.1.4'
O O 0.0106 0.0060 'International Tables Vol C Tables 4.2.6.8 and 6.1.1.4'
P P 0.1023 0.0942 'International Tables Vol C Tables 4.2.6.8 and 6.1.1.4'

loop_
_geom_angle_atom_site_label_1
_geom_angle_atom_site_label_2
_geom_angle_atom_site_label_3
_geom_angle
C1 P1 C14 106.51(6)
C5 O1 C23 117.86(13)
C3 C2 C7 116.93(12)
C3 C2 C1 121.79(12)
C7 C2 C1 121.19(11)
C13 C8 C9 117.76(12)
C13 C8 C1 121.25(11)
C9 C8 C1 120.98(11)
C10 C11 C12 119.58(12)
C10 C11 H11 120.2
C12 C11 H11 120.2
C15 C14 C19 119.62(12)
C15 C14 P1 118.08(10)
C19 C14 P1 121.97(10)
C12 C13 C8 121.21(12)
C12 C13 H13 119.4
C8 C13 H13 119.4
C16 C15 C14 119.27(12)
C16 C15 C21 119.29(12)
C14 C15 C21 121.44(12)
C4 C3 C2 122.07(13)
C4 C3 H3 119.0
C2 C3 H3 119.0
C2 C1 C8 117.72(10)
C2 C1 P1 115.66(9)
C8 C1 P1 126.51(9)
C13 C12 C11 120.19(13)
C13 C12 H12 119.9
C11 C12 H12 119.9
C17 C18 C19 122.22(14)
C17 C18 H18 118.9
C19 C18 H18 118.9
C5 C4 C3 119.39(13)
C5 C4 H4 120.3
C3 C4 H4 120.3
O1 C5 C4 125.06(13)
O1 C5 C6 115.06(13)
C4 C5 C6 119.88(12)
C6 C7 C2 121.50(12)
C6 C7 H7 119.2
C2 C7 H7 119.2
C10 C9 C8 120.94(12)
C10 C9 H9 119.5
C8 C9 H9 119.5
C15 C21 H21A 109.5
C15 C21 H21B 109.5
H21A C21 H21B 109.5
C15 C21 H21C 109.5
H21A C21 H21C 109.5
H21B C21 H21C 109.5
C15 C21 H21D 109.5
H21A C21 H21D 141.1
H21B C21 H21D 56.3
H21C C21 H21D 56.3
C15 C21 H21E 109.5
H21A C21 H21E 56.3
H21B C21 H21E 141.1
H21C C21 H21E 56.3
H21D C21 H21E 109.5
C15 C21 H21F 109.5
H21A C21 H21F 56.3
H21B C21 H21F 56.3
H21C C21 H21F 141.1
H21D C21 H21F 109.5
H21E C21 H21F 109.5
C18 C17 C16 118.19(13)
C18 C17 C22 121.25(16)
C16 C17 C22 120.55(16)
C18 C19 C14 118.82(13)
C18 C19 C20 119.55(13)
C14 C19 C20 121.61(13)
C15 C16 C17 121.74(14)
C15 C16 H16 119.1
C17 C16 H16 119.1
C11 C10 C9 120.29(12)
C11 C10 H10 119.9
C9 C10 H10 119.9
C19 C20 H20A 109.5
C19 C20 H20B 109.5
H20A C20 H20B 109.5
C19 C20 H20C 109.5
H20A C20 H20C 109.5
H20B C20 H20C 109.5
C19 C20 H20D 109.5
H20A C20 H20D 141.1
H20B C20 H20D 56.3
H20C C20 H20D 56.3
C19 C20 H20E 109.5
H20A C20 H20E 56.3
H20B C20 H20E 141.1
H20C C20 H20E 56.3
H20D C20 H20E 109.5
C19 C20 H20F 109.5
H20A C20 H20F 56.3
H20B C20 H20F 56.3
H20C C20 H20F 141.1
H20D C20 H20F 109.5
H20E C20 H20F 109.5
C7 C6 C5 120.18(13)
C7 C6 H6 119.9
C5 C6 H6 119.9
O1 C23 H23A 109.5
O1 C23 H23B 109.5
H23A C23 H23B 109.5
O1 C23 H23C 109.5
H23A C23 H23C 109.5
H23B C23 H23C 109.5
C17 C22 H22A 109.5
C17 C22 H22B 109.5
H22A C22 H22B 109.5
C17 C22 H22C 109.5
H22A C22 H22C 109.5
H22B C22 H22C 109.5
C17 C22 H22D 109.5
H22A C22 H22D 141.1
H22B C22 H22D 56.3
H22C C22 H22D 56.3
C17 C22 H22E 109.5
H22A C22 H22E 56.3
H22B C22 H22E 141.1
H22C C22 H22E 56.3
H22D C22 H22E 109.5
C17 C22 H22F 109.5
H22A C22 H22F 56.3
H22B C22 H22F 56.3
H22C C22 H22F 141.1
H22D C22 H22F 109.5
H22E C22 H22F 109.5

loop_
_geom_bond_atom_site_label_1
_geom_bond_atom_site_label_2
_geom_bond_distance
P1 C1 1.7082(13)
P1 C14 1.8418(13)
O1 C5 1.3729(16)
O1 C23 1.431(2)
C2 C3 1.4030(18)
C2 C7 1.4094(19)
C2 C1 1.4884(17)
C8 C13 1.4000(18)
C8 C9 1.4109(18)
C8 C1 1.4908(17)
C11 C10 1.390(2)
C11 C12 1.393(2)
C11 H11 0.9500
C14 C15 1.4153(19)
C14 C19 1.4157(19)
C13 C12 1.3920(18)
C13 H13 0.9500
C15 C16 1.3952(19)
C15 C21 1.5133(19)
C3 C4 1.3978(19)
C3 H3 0.9500
C12 H12 0.9500
C18 C17 1.392(2)
C18 C19 1.397(2)
C18 H18 0.9500
C4 C5 1.388(2)
C4 H4 0.9500
C5 C6 1.396(2)
C7 C6 1.3858(19)
C7 H7 0.9500
C9 C10 1.3914(19)
C9 H9 0.9500
C21 H21A 0.9800
C21 H21B 0.9800
C21 H21C 0.9800
C21 H21D 0.9800
C21 H21E 0.9800
C21 H21F 0.9800
C17 C16 1.398(2)
C17 C22 1.517(2)
C19 C20 1.518(2)
C16 H16 0.9500
C10 H10 0.9500
C20 H20A 0.9800
C20 H20B 0.9800
C20 H20C 0.9800
C20 H20D 0.9800
C20 H20E 0.9800
C20 H20F 0.9800
C6 H6 0.9500
C23 H23A 0.9800
C23 H23B 0.9800
C23 H23C 0.9800
C22 H22A 0.9800
C22 H22B 0.9800
C22 H22C 0.9800
C22 H22D 0.9800
C22 H22E 0.9800
C22 H22F 0.9800

loop_
_geom_torsion_atom_site_label_1
_geom_torsion_atom_site_label_2
_geom_torsion_atom_site_label_3
_geom_torsion_atom_site_label_4
_geom_torsion
C1 P1 C14 C15 -116.65(10)
C1 P1 C14 C19 69.97(12)
C9 C8 C13 C12 0.50(18)
C1 C8 C13 C12 179.09(11)
C19 C14 C15 C16 -4.12(19)
P1 C14 C15 C16 -177.66(10)
C19 C14 C15 C21 175.68(12)
P1 C14 C15 C21 2.14(17)
C7 C2 C3 C4 1.8(2)
C1 C2 C3 C4 -174.88(12)
C3 C2 C1 C8 -148.98(12)
C7 C2 C1 C8 34.47(17)
C3 C2 C1 P1 34.46(16)
C7 C2 C1 P1 -142.09(11)
C13 C8 C1 C2 -131.94(12)
C9 C8 C1 C2 46.61(17)
C13 C8 C1 P1 44.19(17)
C9 C8 C1 P1 -137.26(11)
C14 P1 C1 C2 -173.20(9)
C14 P1 C1 C8 10.59(13)
C8 C13 C12 C11 0.88(19)
C10 C11 C12 C13 -1.3(2)
C2 C3 C4 C5 -0.4(2)
C23 O1 C5 C4 -8.9(2)
C23 O1 C5 C6 171.33(15)
C3 C4 C5 O1 179.33(13)
C3 C4 C5 C6 -0.9(2)
C3 C2 C7 C6 -1.9(2)
C1 C2 C7 C6 174.82(13)
C13 C8 C9 C10 -1.48(19)
C1 C8 C9 C10 179.92(12)
C19 C18 C17 C16 -2.4(2)
C19 C18 C17 C22 178.31(15)
C17 C18 C19 C14 -0.1(2)
C17 C18 C19 C20 178.37(14)
C15 C14 C19 C18 3.36(19)
P1 C14 C19 C18 176.64(10)
C15 C14 C19 C20 -175.06(13)
P1 C14 C19 C20 -1.78(18)
C14 C15 C16 C17 1.6(2)
C21 C15 C16 C17 -178.17(13)
C18 C17 C16 C15 1.6(2)
C22 C17 C16 C15 -179.10(15)
C12 C11 C10 C9 0.3(2)
C8 C9 C10 C11 1.1(2)
C2 C7 C6 C5 0.6(2)
O1 C5 C6 C7 -179.39(13)
C4 C5 C6 C7 0.8(2)
